data_1522958
loop_
_publ_author_name
'Stewart, G.R.'
'Giorgi, A.L.'

_publ_section_title
;
 A search for strong coupling superconductivity
;
_journal_name_full 'Solid State Communications'
_journal_page_first 969
_journal_page_last 972
_journal_volume 28
_journal_year 1978
_chemical_formula_sum 'Mo0.18 Tc0.82'
_space_group_IT_number 194
_symmetry_space_group_name_Hall '-P 6c 2c'
_symmetry_space_group_name_H-M 'P 63/m m c'
_cell_angle_alpha 90
_cell_angle_beta 90
_cell_angle_gamma 120
_cell_formula_units_Z 2
_cell_length_a 2.752
_cell_length_b 2.752
_cell_length_c 4.443
_cell_volume 29.141
_citation_journal_id_ASTM SSCOA4
_cod_data_source_file Stewart_SSCOA4_1978_1288.cif
_cod_data_source_block Mo0.18Tc0.82
_cod_original_cell_volume 29.14096
_cod_database_code 1522958

loop_
_symmetry_equiv_pos_as_xyz
x,y,z
x-y,x,z+1/2
-y,x-y,z
-x,-y,z+1/2
-x+y,-x,z
y,-x+y,z+1/2
-y,-x,-z+1/2
x-y,-y,-z
x,x-y,-z+1/2
y,x,-z
-x+y,y,-z+1/2
-x,-x+y,-z
-x,-y,-z
-x+y,-x,-z-1/2
y,-x+y,-z
x,y,-z-1/2
x-y,x,-z
-y,x-y,-z-1/2
y,x,z-1/2
-x+y,y,z
-x,-x+y,z-1/2
-y,-x,z
x-y,-y,z-1/2
x,x-y,z

loop_
_atom_site_label
_atom_site_type_symbol
_atom_site_fract_x
_atom_site_fract_y
_atom_site_fract_z
_atom_site_occupancy
_atom_site_U_iso_or_equiv
Tc1 Tc 0.3333 0.6667 0.25 0.82 0.0
Mo1 Mo 0.3333 0.6667 0.25 0.18 0.0
